data_7016224
loop_
_publ_author_name
'Polukeev, Alexey V.'
'Kuklin, Sergey A.'
'Petrovskii, Pavel V.'
'Peregudova, Svetlana M.'
'Smol'yakov, Alexander F.'
'Dolgushin, Fedor M.'
'Koridze, Avthandil A.'

_publ_section_title
;
 Synthesis and characterization of fluorophenylpalladium pincer
 complexes: electronic properties of some pincer ligands evaluated by
 multinuclear NMR spectroscopy and electrochemical studies.
;
_journal_issue 27
_journal_name_full 'Dalton transactions (Cambridge, England : 2003)'
_journal_page_first 7201
_journal_page_last 7209
_journal_paper_doi 10.1039/c1dt10446b
_journal_volume 40
_journal_year 2011
_chemical_formula_moiety 'C28 H43 F O2 P2 Pd'
_chemical_formula_sum 'C28 H43 F O2 P2 Pd'
_chemical_formula_weight 598.96
_chemical_name_systematic
;
?
;
_space_group_IT_number 2
_symmetry_cell_setting triclinic
_symmetry_space_group_name_Hall '-P 1'
_symmetry_space_group_name_H-M 'P -1'
_atom_sites_solution_hydrogens geom
_atom_sites_solution_primary direct
_atom_sites_solution_secondary difmap
_audit_creation_method SHELXL-97
_cell_angle_alpha 93.176(1)
_cell_angle_beta 99.251(1)
_cell_angle_gamma 109.389(1)
_cell_formula_units_Z 2
_cell_length_a 8.3067(5)
_cell_length_b 10.6772(6)
_cell_length_c 17.3068(10)
_cell_measurement_reflns_used 3620
_cell_measurement_temperature 100(2)
_cell_measurement_theta_max 27.97
_cell_measurement_theta_min 2.40
_cell_volume 1419.31(14)
_computing_cell_refinement 'Bruker SAINT'
_computing_data_collection 'Bruker APEX2'
_computing_data_reduction 'Bruker SAINT'
_computing_molecular_graphics 'Bruker SHELXTL'
_computing_publication_material 'Bruker SHELXTL'
_computing_structure_refinement 'SHELXL-97 (Sheldrick, 1997)'
_computing_structure_solution 'SHELXS-97 (Sheldrick, 1990)'
_diffrn_ambient_temperature 100(2)
_diffrn_measured_fraction_theta_full 0.983
_diffrn_measured_fraction_theta_max 0.983
_diffrn_measurement_device_type 'Bruker APEX-II CCD'
_diffrn_measurement_method '\f and \w scans'
_diffrn_radiation_monochromator graphite
_diffrn_radiation_source 'fine-focus sealed tube'
_diffrn_radiation_type MoK\a
_diffrn_radiation_wavelength 0.71073
_diffrn_reflns_av_R_equivalents 0.0300
_diffrn_reflns_av_sigmaI/netI 0.0520
_diffrn_reflns_limit_h_max 10
_diffrn_reflns_limit_h_min -10
_diffrn_reflns_limit_k_max 14
_diffrn_reflns_limit_k_min -14
_diffrn_reflns_limit_l_max 22
_diffrn_reflns_limit_l_min -19
_diffrn_reflns_number 12211
_diffrn_reflns_theta_full 28.00
_diffrn_reflns_theta_max 28.00
_diffrn_reflns_theta_min 1.20
_diffrn_standards_number 0
_exptl_absorpt_coefficient_mu 0.796
_exptl_absorpt_correction_T_max 0.890
_exptl_absorpt_correction_T_min 0.775
_exptl_absorpt_correction_type multi-scan
_exptl_absorpt_process_details SADABS
_exptl_crystal_colour colourless
_exptl_crystal_density_diffrn 1.402
_exptl_crystal_density_method 'not measured'
_exptl_crystal_description prism
_exptl_crystal_F_000 624
_exptl_crystal_size_max 0.30
_exptl_crystal_size_mid 0.20
_exptl_crystal_size_min 0.15
_refine_diff_density_max 0.653
_refine_diff_density_min -0.524
_refine_diff_density_rms 0.092
_refine_ls_extinction_method none
_refine_ls_goodness_of_fit_ref 1.021
_refine_ls_hydrogen_treatment constr
_refine_ls_matrix_type full
_refine_ls_number_parameters 319
_refine_ls_number_reflns 6719
_refine_ls_number_restraints 0
_refine_ls_restrained_S_all 1.021
_refine_ls_R_factor_all 0.0419
_refine_ls_R_factor_gt 0.0330
_refine_ls_shift/su_max 0.001
_refine_ls_shift/su_mean 0.000
_refine_ls_structure_factor_coef Fsqd
_refine_ls_weighting_details 'calc w=1/[\s^2^(Fo^2^)+(0.0311P)^2^+0.0722P] where P=(Fo^2^+2Fc^2^)/3'
_refine_ls_weighting_scheme calc
_refine_ls_wR_factor_gt 0.0678
_refine_ls_wR_factor_ref 0.0718
_reflns_number_gt 5783
_reflns_number_total 6719
_reflns_threshold_expression >2sigma(I)
_cod_data_source_file c1dt10446b.txt
_cod_data_source_block sad
_cod_depositor_comments
;
The following automatic conversions were performed:

'_symmetry_cell_setting' value 'Triclinic' changed to 'triclinic'
according to /home/saulius/struct/CIF-dictionaries/cif_core.dic
dictionary named 'cif_core.dic' version 2.4.1 from 2010-06-29.

Automatic conversion script
Id: cif_fix_values 1715 2011-07-08 13:25:40Z adriana 
;
_cod_database_code 7016224

loop_
_symmetry_equiv_pos_as_xyz
'x, y, z'
'-x, -y, -z'

loop_
_atom_site_label
_atom_site_type_symbol
_atom_site_fract_x
_atom_site_fract_y
_atom_site_fract_z
_atom_site_U_iso_or_equiv
_atom_site_adp_type
_atom_site_occupancy
_atom_site_symmetry_multiplicity
_atom_site_calc_flag
_atom_site_refinement_flags
_atom_site_disorder_assembly
_atom_site_disorder_group
Pd1 Pd 0.31886(2) 0.037810(17) 0.249511(11) 0.01019(6) Uani 1 1 d . . .
P1 P 0.31308(7) 0.17339(6) 0.35472(4) 0.01123(12) Uani 1 1 d . . .
P2 P 0.29112(8) -0.15479(6) 0.17567(4) 0.01382(13) Uani 1 1 d . . .
F1 F 0.68283(18) 0.49485(14) 0.05903(9) 0.0220(3) Uani 1 1 d . . .
O1 O 0.1781(2) 0.07303(15) 0.40470(10) 0.0146(3) Uani 1 1 d . . .
O2 O 0.1639(2) -0.27718(16) 0.21687(10) 0.0199(4) Uani 1 1 d . . .
C1 C 0.1739(3) -0.1001(2) 0.31025(14) 0.0139(5) Uani 1 1 d . . .
C2 C 0.1190(3) -0.0624(2) 0.37647(14) 0.0126(5) Uani 1 1 d . . .
C3 C 0.0079(3) -0.1522(2) 0.41547(15) 0.0159(5) Uani 1 1 d . . .
H3A H -0.0282 -0.1229 0.4604 0.019 Uiso 1 1 calc R . .
C4 C -0.0494(3) -0.2872(2) 0.38648(15) 0.0196(5) Uani 1 1 d . . .
H4A H -0.1252 -0.3509 0.4125 0.023 Uiso 1 1 calc R . .
C5 C 0.0017(3) -0.3308(2) 0.32063(15) 0.0192(5) Uani 1 1 d . . .
H5A H -0.0379 -0.4231 0.3014 0.023 Uiso 1 1 calc R . .
C6 C 0.1127(3) -0.2354(2) 0.28346(14) 0.0157(5) Uani 1 1 d . . .
C11 C 0.4445(3) 0.1829(2) 0.18319(14) 0.0130(5) Uani 1 1 d . . .
C12 C 0.6244(3) 0.2510(2) 0.19864(15) 0.0171(5) Uani 1 1 d . . .
H12A H 0.6943 0.2251 0.2392 0.021 Uiso 1 1 calc R . .
C13 C 0.7054(3) 0.3546(2) 0.15743(15) 0.0183(5) Uani 1 1 d . . .
H13A H 0.8279 0.3987 0.1695 0.022 Uiso 1 1 calc R . .
C14 C 0.6044(3) 0.3915(2) 0.09907(14) 0.0150(5) Uani 1 1 d . . .
C15 C 0.4277(3) 0.3290(2) 0.07925(14) 0.0158(5) Uani 1 1 d . . .
H15A H 0.3600 0.3551 0.0379 0.019 Uiso 1 1 calc R . .
C16 C 0.3508(3) 0.2257(2) 0.12204(14) 0.0153(5) Uani 1 1 d . . .
H16A H 0.2284 0.1820 0.1090 0.018 Uiso 1 1 calc R . .
C19 C 0.5167(3) 0.2354(2) 0.43081(15) 0.0169(5) Uani 1 1 d . . .
C20 C 0.6444(3) 0.3654(3) 0.41138(17) 0.0257(6) Uani 1 1 d . . .
H20A H 0.7589 0.3844 0.4446 0.039 Uiso 1 1 calc R . .
H20B H 0.6022 0.4391 0.4213 0.039 Uiso 1 1 calc R . .
H20C H 0.6536 0.3555 0.3558 0.039 Uiso 1 1 calc R . .
C21 C 0.4847(4) 0.2555(3) 0.51483(15) 0.0271(6) Uani 1 1 d . . .
H21A H 0.5948 0.2794 0.5525 0.041 Uiso 1 1 calc R . .
H21B H 0.4022 0.1725 0.5268 0.041 Uiso 1 1 calc R . .
H21C H 0.4367 0.3275 0.5188 0.041 Uiso 1 1 calc R . .
C22 C 0.5979(3) 0.1257(3) 0.42645(16) 0.0246(6) Uani 1 1 d . . .
H22A H 0.6978 0.1459 0.4698 0.037 Uiso 1 1 calc R . .
H22B H 0.6363 0.1220 0.3760 0.037 Uiso 1 1 calc R . .
H22C H 0.5112 0.0392 0.4308 0.037 Uiso 1 1 calc R . .
C23 C 0.2051(3) 0.2987(2) 0.33714(15) 0.0184(5) Uani 1 1 d . . .
C24 C 0.0359(3) 0.2200(3) 0.27892(19) 0.0313(7) Uani 1 1 d . . .
H24A H -0.0296 0.2794 0.2649 0.047 Uiso 1 1 calc R . .
H24B H -0.0343 0.1457 0.3035 0.047 Uiso 1 1 calc R . .
H24C H 0.0638 0.1849 0.2312 0.047 Uiso 1 1 calc R . .
C25 C 0.3117(4) 0.4137(2) 0.29688(16) 0.0230(6) Uani 1 1 d . . .
H25A H 0.2394 0.4652 0.2765 0.034 Uiso 1 1 calc R . .
H25B H 0.3511 0.3773 0.2532 0.034 Uiso 1 1 calc R . .
H25C H 0.4127 0.4721 0.3352 0.034 Uiso 1 1 calc R . .
C26 C 0.1612(4) 0.3541(3) 0.41117(18) 0.0343(7) Uani 1 1 d . . .
H26A H 0.0910 0.4099 0.3965 0.052 Uiso 1 1 calc R . .
H26B H 0.2689 0.4080 0.4472 0.052 Uiso 1 1 calc R . .
H26C H 0.0956 0.2798 0.4372 0.052 Uiso 1 1 calc R . .
C27 C 0.1627(3) -0.1905(2) 0.07376(15) 0.0182(5) Uani 1 1 d . . .
C28 C 0.2700(4) -0.1074(3) 0.01809(16) 0.0265(6) Uani 1 1 d . . .
H28A H 0.1942 -0.1129 -0.0325 0.040 Uiso 1 1 calc R . .
H28B H 0.3619 -0.1423 0.0097 0.040 Uiso 1 1 calc R . .
H28C H 0.3225 -0.0139 0.0416 0.040 Uiso 1 1 calc R . .
C29 C 0.0081(3) -0.1451(3) 0.08103(16) 0.0255(6) Uani 1 1 d . . .
H29A H -0.0646 -0.1562 0.0288 0.038 Uiso 1 1 calc R . .
H29B H 0.0511 -0.0508 0.1029 0.038 Uiso 1 1 calc R . .
H29C H -0.0610 -0.1994 0.1160 0.038 Uiso 1 1 calc R . .
C30 C 0.0927(3) -0.3388(2) 0.04124(17) 0.0240(6) Uani 1 1 d . . .
H30A H 0.0109 -0.3522 -0.0086 0.036 Uiso 1 1 calc R . .
H30B H 0.0329 -0.3918 0.0793 0.036 Uiso 1 1 calc R . .
H30C H 0.1894 -0.3673 0.0323 0.036 Uiso 1 1 calc R . .
C31 C 0.4931(3) -0.1967(2) 0.18690(16) 0.0204(5) Uani 1 1 d . . .
C32 C 0.4673(4) -0.3368(3) 0.14899(17) 0.0275(6) Uani 1 1 d . . .
H32A H 0.5715 -0.3591 0.1668 0.041 Uiso 1 1 calc R . .
H32B H 0.4470 -0.3388 0.0915 0.041 Uiso 1 1 calc R . .
H32D H 0.3668 -0.4021 0.1645 0.041 Uiso 1 1 calc R . .
C33 C 0.5530(4) -0.1899(3) 0.27582(17) 0.0332(7) Uani 1 1 d . . .
H33A H 0.6625 -0.2077 0.2861 0.050 Uiso 1 1 calc R . .
H33D H 0.4643 -0.2570 0.2972 0.050 Uiso 1 1 calc R . .
H33B H 0.5708 -0.1007 0.3011 0.050 Uiso 1 1 calc R . .
C34 C 0.6323(4) -0.0914(3) 0.1545(2) 0.0344(7) Uani 1 1 d . . .
H34D H 0.7457 -0.1001 0.1725 0.052 Uiso 1 1 calc R . .
H34A H 0.6362 -0.0020 0.1735 0.052 Uiso 1 1 calc R . .
H34B H 0.6043 -0.1043 0.0968 0.052 Uiso 1 1 calc R . .

loop_
_atom_site_aniso_label
_atom_site_aniso_U_11
_atom_site_aniso_U_22
_atom_site_aniso_U_33
_atom_site_aniso_U_23
_atom_site_aniso_U_13
_atom_site_aniso_U_12
Pd1 0.01129(9) 0.00909(9) 0.00978(10) 0.00136(6) 0.00344(6) 0.00231(6)
P1 0.0134(3) 0.0096(3) 0.0102(3) 0.0012(2) 0.0033(2) 0.0029(2)
P2 0.0175(3) 0.0109(3) 0.0133(3) 0.0014(2) 0.0069(2) 0.0033(2)
F1 0.0264(8) 0.0173(7) 0.0245(9) 0.0121(6) 0.0125(6) 0.0052(6)
O1 0.0193(8) 0.0109(8) 0.0130(9) 0.0004(7) 0.0076(7) 0.0027(7)
O2 0.0292(10) 0.0112(8) 0.0182(10) -0.0004(7) 0.0130(8) 0.0020(7)
C1 0.0141(11) 0.0108(10) 0.0157(13) 0.0041(9) 0.0039(9) 0.0019(9)
C2 0.0135(11) 0.0119(10) 0.0121(12) 0.0016(9) 0.0023(9) 0.0042(9)
C3 0.0184(12) 0.0174(11) 0.0122(13) 0.0027(10) 0.0074(10) 0.0043(10)
C4 0.0210(12) 0.0159(12) 0.0183(14) 0.0060(10) 0.0087(10) -0.0011(10)
C5 0.0247(13) 0.0121(11) 0.0176(14) 0.0007(10) 0.0065(11) 0.0011(10)
C6 0.0176(12) 0.0182(12) 0.0121(13) 0.0025(10) 0.0058(10) 0.0059(10)
C11 0.0178(11) 0.0110(10) 0.0113(12) 0.0005(9) 0.0043(9) 0.0058(9)
C12 0.0160(12) 0.0210(12) 0.0154(13) 0.0043(10) 0.0034(10) 0.0073(10)
C13 0.0129(11) 0.0186(12) 0.0217(14) 0.0034(10) 0.0057(10) 0.0019(10)
C14 0.0233(12) 0.0100(10) 0.0149(13) 0.0050(9) 0.0120(10) 0.0054(9)
C15 0.0205(12) 0.0166(11) 0.0127(13) 0.0048(10) 0.0040(10) 0.0084(10)
C16 0.0128(11) 0.0168(11) 0.0135(13) 0.0011(10) 0.0020(9) 0.0017(9)
C19 0.0191(12) 0.0149(11) 0.0121(13) 0.0003(10) 0.0003(10) 0.0014(10)
C20 0.0204(13) 0.0256(14) 0.0227(15) 0.0007(12) 0.0012(11) -0.0014(11)
C21 0.0316(15) 0.0300(15) 0.0110(14) -0.0016(11) 0.0017(11) 0.0010(12)
C22 0.0233(13) 0.0286(14) 0.0204(15) 0.0021(12) -0.0043(11) 0.0112(12)
C23 0.0214(12) 0.0188(12) 0.0201(14) 0.0065(10) 0.0079(10) 0.0109(10)
C24 0.0186(13) 0.0333(16) 0.044(2) 0.0137(14) 0.0024(12) 0.0124(12)
C25 0.0341(15) 0.0176(12) 0.0231(15) 0.0074(11) 0.0120(12) 0.0130(11)
C26 0.060(2) 0.0295(15) 0.0343(18) 0.0148(13) 0.0300(16) 0.0305(15)
C27 0.0219(12) 0.0155(11) 0.0137(13) -0.0042(10) 0.0038(10) 0.0027(10)
C28 0.0345(15) 0.0224(13) 0.0162(15) 0.0015(11) 0.0072(12) 0.0006(12)
C29 0.0236(13) 0.0256(14) 0.0225(15) -0.0032(12) -0.0015(11) 0.0060(11)
C30 0.0258(14) 0.0170(12) 0.0242(15) -0.0064(11) 0.0101(11) -0.0003(11)
C31 0.0250(13) 0.0188(12) 0.0223(15) 0.0032(11) 0.0080(11) 0.0120(11)
C32 0.0445(17) 0.0214(13) 0.0240(16) 0.0024(12) 0.0134(13) 0.0179(13)
C33 0.0399(17) 0.0383(16) 0.0283(17) -0.0053(13) -0.0036(13) 0.0288(14)
C34 0.0239(14) 0.0265(15) 0.060(2) 0.0113(15) 0.0189(14) 0.0124(12)

loop_
_atom_type_symbol
_atom_type_description
_atom_type_scat_dispersion_real
_atom_type_scat_dispersion_imag
_atom_type_scat_source
C C 0.0033 0.0016 'International Tables Vol C Tables 4.2.6.8 and 6.1.1.4'
H H 0.0000 0.0000 'International Tables Vol C Tables 4.2.6.8 and 6.1.1.4'
O O 0.0106 0.0060 'International Tables Vol C Tables 4.2.6.8 and 6.1.1.4'
F F 0.0171 0.0103 'International Tables Vol C Tables 4.2.6.8 and 6.1.1.4'
P P 0.1023 0.0942 'International Tables Vol C Tables 4.2.6.8 and 6.1.1.4'
Pd Pd -0.9988 1.0072 'International Tables Vol C Tables 4.2.6.8 and 6.1.1.4'

loop_
_geom_angle_atom_site_label_1
_geom_angle_atom_site_label_2
_geom_angle_atom_site_label_3
_geom_angle
_geom_angle_site_symmetry_1
_geom_angle_site_symmetry_3
_geom_angle_publ_flag
C1 Pd1 C11 174.23(9) . . ?
C1 Pd1 P1 79.79(7) . . ?
C11 Pd1 P1 99.14(7) . . ?
C1 Pd1 P2 79.64(7) . . ?
C11 Pd1 P2 101.90(7) . . ?
P1 Pd1 P2 158.63(2) . . ?
O1 P1 C23 99.76(10) . . ?
O1 P1 C19 100.61(10) . . ?
C23 P1 C19 113.87(11) . . ?
O1 P1 Pd1 104.86(6) . . ?
C23 P1 Pd1 118.65(9) . . ?
C19 P1 Pd1 115.29(8) . . ?
O2 P2 C27 99.70(10) . . ?
O2 P2 C31 101.32(10) . . ?
C27 P2 C31 114.64(12) . . ?
O2 P2 Pd1 105.23(6) . . ?
C27 P2 Pd1 118.37(8) . . ?
C31 P2 Pd1 114.17(8) . . ?
C2 O1 P1 115.10(15) . . ?
C6 O2 P2 114.84(14) . . ?
C2 C1 C6 116.9(2) . . ?
C2 C1 Pd1 121.43(16) . . ?
C6 C1 Pd1 121.43(18) . . ?
C3 C2 C1 123.3(2) . . ?
C3 C2 O1 118.5(2) . . ?
C1 C2 O1 118.2(2) . . ?
C2 C3 C4 117.6(2) . . ?
C2 C3 H3A 121.2 . . ?
C4 C3 H3A 121.2 . . ?
C5 C4 C3 121.6(2) . . ?
C5 C4 H4A 119.2 . . ?
C3 C4 H4A 119.2 . . ?
C4 C5 C6 118.1(2) . . ?
C4 C5 H5A 121.0 . . ?
C6 C5 H5A 121.0 . . ?
C1 C6 O2 118.6(2) . . ?
C1 C6 C5 122.5(2) . . ?
O2 C6 C5 118.9(2) . . ?
C16 C11 C12 115.1(2) . . ?
C16 C11 Pd1 121.18(16) . . ?
C12 C11 Pd1 123.64(17) . . ?
C13 C12 C11 123.1(2) . . ?
C13 C12 H12A 118.5 . . ?
C11 C12 H12A 118.5 . . ?
C14 C13 C12 118.3(2) . . ?
C14 C13 H13A 120.8 . . ?
C12 C13 H13A 120.8 . . ?
C13 C14 F1 118.7(2) . . ?
C13 C14 C15 122.5(2) . . ?
F1 C14 C15 118.8(2) . . ?
C14 C15 C16 117.6(2) . . ?
C14 C15 H15A 121.2 . . ?
C16 C15 H15A 121.2 . . ?
C15 C16 C11 123.5(2) . . ?
C15 C16 H16A 118.2 . . ?
C11 C16 H16A 118.2 . . ?
C20 C19 C21 109.8(2) . . ?
C20 C19 C22 108.6(2) . . ?
C21 C19 C22 108.7(2) . . ?
C20 C19 P1 111.23(17) . . ?
C21 C19 P1 113.38(18) . . ?
C22 C19 P1 104.96(16) . . ?
C19 C20 H20A 109.5 . . ?
C19 C20 H20B 109.5 . . ?
H20A C20 H20B 109.5 . . ?
C19 C20 H20C 109.5 . . ?
H20A C20 H20C 109.5 . . ?
H20B C20 H20C 109.5 . . ?
C19 C21 H21A 109.5 . . ?
C19 C21 H21B 109.5 . . ?
H21A C21 H21B 109.5 . . ?
C19 C21 H21C 109.5 . . ?
H21A C21 H21C 109.5 . . ?
H21B C21 H21C 109.5 . . ?
C19 C22 H22A 109.5 . . ?
C19 C22 H22B 109.5 . . ?
H22A C22 H22B 109.5 . . ?
C19 C22 H22C 109.5 . . ?
H22A C22 H22C 109.5 . . ?
H22B C22 H22C 109.5 . . ?
C26 C23 C25 110.0(2) . . ?
C26 C23 C24 109.4(2) . . ?
C25 C23 C24 108.1(2) . . ?
C26 C23 P1 113.89(18) . . ?
C25 C23 P1 111.62(17) . . ?
C24 C23 P1 103.47(17) . . ?
C23 C24 H24A 109.5 . . ?
C23 C24 H24B 109.5 . . ?
H24A C24 H24B 109.5 . . ?
C23 C24 H24C 109.5 . . ?
H24A C24 H24C 109.5 . . ?
H24B C24 H24C 109.5 . . ?
C23 C25 H25A 109.5 . . ?
C23 C25 H25B 109.5 . . ?
H25A C25 H25B 109.5 . . ?
C23 C25 H25C 109.5 . . ?
H25A C25 H25C 109.5 . . ?
H25B C25 H25C 109.5 . . ?
C23 C26 H26A 109.5 . . ?
C23 C26 H26B 109.5 . . ?
H26A C26 H26B 109.5 . . ?
C23 C26 H26C 109.5 . . ?
H26A C26 H26C 109.5 . . ?
H26B C26 H26C 109.5 . . ?
C30 C27 C28 110.1(2) . . ?
C30 C27 C29 108.6(2) . . ?
C28 C27 C29 109.8(2) . . ?
C30 C27 P2 113.95(19) . . ?
C28 C27 P2 110.38(17) . . ?
C29 C27 P2 103.80(17) . . ?
C27 C28 H28A 109.5 . . ?
C27 C28 H28B 109.5 . . ?
H28A C28 H28B 109.5 . . ?
C27 C28 H28C 109.5 . . ?
H28A C28 H28C 109.5 . . ?
H28B C28 H28C 109.5 . . ?
C27 C29 H29A 109.5 . . ?
C27 C29 H29B 109.5 . . ?
H29A C29 H29B 109.5 . . ?
C27 C29 H29C 109.5 . . ?
H29A C29 H29C 109.5 . . ?
H29B C29 H29C 109.5 . . ?
C27 C30 H30A 109.5 . . ?
C27 C30 H30B 109.5 . . ?
H30A C30 H30B 109.5 . . ?
C27 C30 H30C 109.5 . . ?
H30A C30 H30C 109.5 . . ?
H30B C30 H30C 109.5 . . ?
C34 C31 C33 108.8(2) . . ?
C34 C31 C32 110.3(2) . . ?
C33 C31 C32 108.3(2) . . ?
C34 C31 P2 109.84(17) . . ?
C33 C31 P2 105.16(18) . . ?
C32 C31 P2 114.19(19) . . ?
C31 C32 H32A 109.5 . . ?
C31 C32 H32B 109.5 . . ?
H32A C32 H32B 109.5 . . ?
C31 C32 H32D 109.5 . . ?
H32A C32 H32D 109.5 . . ?
H32B C32 H32D 109.5 . . ?
C31 C33 H33A 109.5 . . ?
C31 C33 H33D 109.5 . . ?
H33A C33 H33D 109.5 . . ?
C31 C33 H33B 109.5 . . ?
H33A C33 H33B 109.5 . . ?
H33D C33 H33B 109.5 . . ?
C31 C34 H34D 109.5 . . ?
C31 C34 H34A 109.5 . . ?
H34D C34 H34A 109.5 . . ?
C31 C34 H34B 109.5 . . ?
H34D C34 H34B 109.5 . . ?
H34A C34 H34B 109.5 . . ?

loop_
_geom_bond_atom_site_label_1
_geom_bond_atom_site_label_2
_geom_bond_distance
_geom_bond_site_symmetry_2
_geom_bond_publ_flag
Pd1 C1 2.031(2) . ?
Pd1 C11 2.078(2) . ?
Pd1 P1 2.2794(6) . ?
Pd1 P2 2.2835(6) . ?
P1 O1 1.6645(16) . ?
P1 C23 1.855(2) . ?
P1 C19 1.865(2) . ?
P2 O2 1.6616(17) . ?
P2 C27 1.856(3) . ?
P2 C31 1.859(3) . ?
F1 C14 1.369(3) . ?
O1 C2 1.394(3) . ?
O2 C6 1.391(3) . ?
C1 C2 1.387(3) . ?
C1 C6 1.387(3) . ?
C2 C3 1.382(3) . ?
C3 C4 1.395(3) . ?
C3 H3A 0.9500 . ?
C4 C5 1.387(4) . ?
C4 H4A 0.9500 . ?
C5 C6 1.393(3) . ?
C5 H5A 0.9500 . ?
C11 C16 1.399(3) . ?
C11 C12 1.400(3) . ?
C12 C13 1.391(3) . ?
C12 H12A 0.9500 . ?
C13 C14 1.368(3) . ?
C13 H13A 0.9500 . ?
C14 C15 1.371(3) . ?
C15 C16 1.396(3) . ?
C15 H15A 0.9500 . ?
C16 H16A 0.9500 . ?
C19 C20 1.533(3) . ?
C19 C21 1.536(4) . ?
C19 C22 1.538(4) . ?
C20 H20A 0.9800 . ?
C20 H20B 0.9800 . ?
C20 H20C 0.9800 . ?
C21 H21A 0.9800 . ?
C21 H21B 0.9800 . ?
C21 H21C 0.9800 . ?
C22 H22A 0.9800 . ?
C22 H22B 0.9800 . ?
C22 H22C 0.9800 . ?
C23 C26 1.527(4) . ?
C23 C25 1.532(3) . ?
C23 C24 1.537(4) . ?
C24 H24A 0.9800 . ?
C24 H24B 0.9800 . ?
C24 H24C 0.9800 . ?
C25 H25A 0.9800 . ?
C25 H25B 0.9800 . ?
C25 H25C 0.9800 . ?
C26 H26A 0.9800 . ?
C26 H26B 0.9800 . ?
C26 H26C 0.9800 . ?
C27 C30 1.532(3) . ?
C27 C28 1.535(3) . ?
C27 C29 1.536(4) . ?
C28 H28A 0.9800 . ?
C28 H28B 0.9800 . ?
C28 H28C 0.9800 . ?
C29 H29A 0.9800 . ?
C29 H29B 0.9800 . ?
C29 H29C 0.9800 . ?
C30 H30A 0.9800 . ?
C30 H30B 0.9800 . ?
C30 H30C 0.9800 . ?
C31 C34 1.527(4) . ?
C31 C33 1.529(4) . ?
C31 C32 1.533(3) . ?
C32 H32A 0.9800 . ?
C32 H32B 0.9800 . ?
C32 H32D 0.9800 . ?
C33 H33A 0.9800 . ?
C33 H33D 0.9800 . ?
C33 H33B 0.9800 . ?
C34 H34D 0.9800 . ?
C34 H34A 0.9800 . ?
C34 H34B 0.9800 . ?
